data_1518861
loop_
_publ_author_name
'Dominik Hohne'
'Eberhardt Herdtweck'
'Alexander Pothig'
'Fritz E. Kuhn'

_publ_section_title
;
 Synthesis and characterization of dimeric and square-shaped
 dicarboxylate-bridged dimolybdenum(II) coordination compounds
;
_journal_name_full 'Inorganica Chimica Acta'
_journal_page_first 210
_journal_page_last 215
_journal_volume 424
_journal_year 2015
_chemical_formula_moiety 'C56 H56 Mo8 N16 O16 S4, 8(B F4), 8(C2 H3 N)'
_chemical_formula_sum 'C72 H80 B8 F32 Mo8 N24 O16 S4'
_chemical_formula_weight 3127.88
_space_group_IT_number 2
_symmetry_cell_setting triclinic
_symmetry_Int_Tables_number 2
_symmetry_space_group_name_Hall '-P 1'
_symmetry_space_group_name_H-M 'P -1'
_atom_sites_solution_hydrogens geom
_atom_sites_solution_primary direct
_atom_sites_solution_secondary difmap
_cell_angle_alpha 70.855(3)
_cell_angle_beta 87.566(3)
_cell_angle_gamma 80.438(3)
_cell_formula_units_Z 1
_cell_length_a 12.4639(7)
_cell_length_b 17.9126(11)
_cell_length_c 20.0691(12)
_cell_measurement_reflns_used 9763
_cell_measurement_temperature 123(1)
_cell_measurement_theta_max 25.51
_cell_measurement_theta_min 1.22
_cell_volume 4173.7(4)
_computing_cell_refinement 'SAINT (Bruker, 2008b)'
_computing_data_collection 'APEX II Control Software (Bruker, 2008a)'
_computing_data_reduction 'SAINT (Bruker, 2008b)'
_computing_molecular_graphics 'PLATON (Spek, 2010)'
_computing_publication_material 'PLATON (Spek, 2010)'
_computing_structure_refinement 'SHELXL97 (Sheldrick, 1998)'
_computing_structure_solution 'SIR92 (Altomare, 1994)'
_diffrn_ambient_temperature 123(1)
_diffrn_detector ' CCD plate '
_diffrn_detector_area_resol_mean 16
_diffrn_measured_fraction_theta_full 0.990
_diffrn_measured_fraction_theta_max 0.990
_diffrn_measurement_device ' \k-geometry diffractometer '
_diffrn_measurement_device_type ' Bruker APEX-II CCD '
_diffrn_measurement_method ' phi- and omega-rotation '
_diffrn_radiation_monochromator graphite
_diffrn_radiation_source 'rotating anode FR591'
_diffrn_radiation_type 'Mo K\a'
_diffrn_radiation_wavelength 0.71073
_diffrn_reflns_av_R_equivalents 0.0532
_diffrn_reflns_av_sigmaI/netI 0.0396
_diffrn_reflns_limit_h_max 15
_diffrn_reflns_limit_h_min -14
_diffrn_reflns_limit_k_max 21
_diffrn_reflns_limit_k_min -21
_diffrn_reflns_limit_l_max 24
_diffrn_reflns_limit_l_min -24
_diffrn_reflns_number 83914
_diffrn_reflns_theta_full 25.51
_diffrn_reflns_theta_max 25.51
_diffrn_reflns_theta_min 1.22
_diffrn_standards_decay_% 0
_exptl_absorpt_coefficient_mu 0.712
_exptl_absorpt_correction_T_max 0.7452
_exptl_absorpt_correction_T_min 0.6312
_exptl_absorpt_correction_type multi-scan
_exptl_absorpt_process_details 'SADABS, Bruker, 2008b'
_exptl_crystal_colour red
_exptl_crystal_density_diffrn 1.245
_exptl_crystal_density_method none
_exptl_crystal_description block
_exptl_crystal_F_000 1536
_exptl_crystal_size_max 0.25
_exptl_crystal_size_mid 0.13
_exptl_crystal_size_min 0.10
_refine_diff_density_max 1.214
_refine_diff_density_min -0.979
_refine_diff_density_rms 0.114
_refine_ls_extinction_method none
_refine_ls_goodness_of_fit_ref 1.078
_refine_ls_hydrogen_treatment constr
_refine_ls_matrix_type full
_refine_ls_number_parameters 789
_refine_ls_number_reflns 15404
_refine_ls_number_restraints 0
_refine_ls_restrained_S_all 1.078
_refine_ls_R_factor_all 0.0735
_refine_ls_R_factor_gt 0.0604
_refine_ls_shift/su_max 0.001
_refine_ls_shift/su_mean 0.000
_refine_ls_structure_factor_coef Fsqd
_refine_ls_weighting_details 'w=1/[\s^2^(Fo^2^)+(0.0805P)^2^+12.0324P] where P=(Fo^2^+2Fc^2^)/3'
_refine_ls_weighting_scheme sigma
_refine_ls_wR_factor_gt 0.1560
_refine_ls_wR_factor_ref 0.1637
_reflns_number_gt 12357
_reflns_number_total 15404
_reflns_threshold_expression I>2\s(I)
_cod_data_source_file ICA-2015-424-210-215-2.cif
_cod_data_source_block 4
_cod_database_code 1518861

loop_
_symmetry_equiv_pos_site_id
_symmetry_equiv_pos_as_xyz
1 x,y,z
2 -x,-y,-z

loop_
_atom_site_aniso_label
_atom_site_aniso_U_11
_atom_site_aniso_U_22
_atom_site_aniso_U_33
_atom_site_aniso_U_23
_atom_site_aniso_U_13
_atom_site_aniso_U_12
Mo1 0.0387(3) 0.0484(3) 0.0281(2) -0.0156(2) 0.0005(2) -0.0124(2)
Mo2 0.0330(2) 0.0461(3) 0.0312(2) -0.0180(2) 0.0098(2) -0.0149(2)
Mo3 0.0256(2) 0.0415(3) 0.0313(2) -0.0154(2) 0.0052(2) -0.0121(2)
Mo4 0.0254(2) 0.0442(3) 0.0337(2) -0.0170(2) 0.0050(2) -0.0104(2)
S1 0.0358(7) 0.0573(9) 0.0368(7) -0.0251(6) 0.0003(6) -0.0079(6)
S2 0.0266(6) 0.0506(8) 0.0376(7) -0.0149(6) 0.0052(5) -0.0142(6)
O1 0.0339(19) 0.052(2) 0.0320(19) -0.0206(17) -0.0018(16) -0.0096(17)
O2 0.0323(19) 0.050(2) 0.0347(19) -0.0230(17) 0.0045(15) -0.0103(17)
O3 0.0324(19) 0.050(2) 0.039(2) -0.0262(17) 0.0012(16) -0.0115(17)
O4 0.0283(18) 0.046(2) 0.0371(19) -0.0199(16) 0.0021(15) -0.0106(15)
O5 0.0314(18) 0.044(2) 0.0297(18) -0.0109(16) -0.0006(15) -0.0122(16)
O6 0.0243(17) 0.048(2) 0.0328(18) -0.0123(16) 0.0043(14) -0.0111(15)
O7 0.0254(17) 0.042(2) 0.0394(19) -0.0173(16) 0.0082(15) -0.0126(15)
O8 0.0289(18) 0.040(2) 0.0362(19) -0.0146(16) 0.0023(15) -0.0096(15)
N1 0.073(4) 0.064(3) 0.033(3) -0.019(2) 0.003(2) -0.034(3)
N2 0.069(4) 0.058(3) 0.040(3) -0.022(3) 0.005(3) -0.015(3)
N3 0.059(3) 0.052(3) 0.036(2) -0.021(2) 0.014(2) -0.023(2)
N4 0.047(3) 0.048(3) 0.051(3) -0.022(2) 0.013(2) -0.011(2)
N5 0.035(2) 0.044(3) 0.029(2) -0.0127(19) 0.0079(19) -0.0189(19)
N6 0.036(2) 0.041(3) 0.036(2) -0.013(2) 0.004(2) -0.011(2)
N7 0.030(2) 0.052(3) 0.036(2) -0.018(2) 0.006(2) -0.014(2)
N8 0.031(2) 0.058(3) 0.042(3) -0.023(2) 0.007(2) -0.007(2)
C1 0.042(3) 0.056(3) 0.029(3) -0.020(2) 0.003(2) -0.013(3)
C2 0.030(3) 0.056(3) 0.035(3) -0.023(3) 0.003(2) -0.005(2)
C3 0.034(3) 0.087(5) 0.051(4) -0.041(3) -0.004(3) -0.004(3)
C4 0.039(3) 0.069(4) 0.057(4) -0.029(3) -0.008(3) 0.001(3)
C5 0.031(3) 0.060(4) 0.046(3) -0.026(3) 0.005(2) -0.008(3)
C6 0.027(3) 0.052(3) 0.046(3) -0.025(3) 0.013(2) -0.018(2)
C7 0.034(3) 0.058(4) 0.032(3) -0.021(3) 0.001(2) -0.013(3)
C8 0.026(3) 0.055(3) 0.033(3) -0.012(2) 0.002(2) -0.018(2)
C9 0.029(3) 0.059(4) 0.047(3) -0.010(3) 0.005(2) -0.011(3)
C10 0.035(3) 0.052(4) 0.061(4) -0.019(3) 0.006(3) -0.016(3)
C11 0.024(2) 0.049(3) 0.031(3) -0.008(2) 0.001(2) -0.010(2)
C12 0.026(2) 0.050(3) 0.035(3) -0.018(2) 0.002(2) -0.016(2)
C13 0.127(8) 0.096(6) 0.055(5) -0.035(4) 0.012(5) -0.061(6)
C14 0.264(18) 0.252(17) 0.076(7) -0.104(9) 0.053(9) -0.180(15)
C15 0.050(3) 0.053(4) 0.046(3) -0.023(3) 0.014(3) -0.020(3)
C16 0.071(5) 0.103(6) 0.084(5) -0.068(5) 0.021(4) -0.020(4)
C17 0.078(5) 0.054(4) 0.066(5) -0.020(4) 0.001(4) -0.004(4)
C18 0.164(11) 0.082(7) 0.099(8) 0.000(6) 0.042(8) -0.028(7)
C19 0.050(4) 0.055(4) 0.077(5) -0.023(4) 0.020(4) -0.012(3)
C20 0.079(6) 0.082(6) 0.177(11) 0.006(7) 0.044(7) -0.042(5)
C21 0.039(3) 0.045(3) 0.039(3) -0.011(3) 0.007(2) -0.014(2)
C22 0.076(5) 0.076(5) 0.049(4) -0.034(3) 0.001(3) -0.025(4)
C23 0.038(3) 0.051(3) 0.041(3) -0.009(3) 0.005(3) -0.006(3)
C24 0.062(4) 0.059(4) 0.071(5) 0.001(4) 0.018(4) -0.017(3)
C27 0.034(3) 0.042(3) 0.044(3) -0.017(2) 0.007(3) -0.009(2)
C28 0.035(3) 0.063(4) 0.048(3) -0.015(3) -0.005(3) -0.008(3)
C29 0.042(3) 0.070(4) 0.054(4) -0.025(3) 0.009(3) -0.005(3)
C30 0.046(4) 0.106(6) 0.092(6) -0.036(5) 0.035(4) -0.019(4)
F13 0.080(3) 0.067(2) 0.046(2) -0.0090(18) 0.020(2) -0.012(2)
F142 0.27(2) 0.075(10) 0.063(7) 0.000(6) -0.031(10) -0.044(12)
F152 0.22(2) 0.133(15) 0.136(12) -0.057(10) 0.134(14) -0.053(13)
F162 0.28(3) 0.055(7) 0.071(7) -0.011(5) -0.006(12) -0.027(11)
B4 0.102(8) 0.069(6) 0.047(4) -0.021(4) 0.039(5) -0.027(5)
F141 0.053(5) 0.127(14) 0.053(5) -0.012(6) 0.001(4) -0.013(6)
F151 0.138(14) 0.070(8) 0.058(6) -0.013(5) 0.035(7) 0.020(8)
F161 0.071(7) 0.085(8) 0.057(5) -0.002(5) 0.018(5) -0.026(6)
F5 0.151(6) 0.143(6) 0.109(5) -0.040(4) 0.022(4) 0.012(5)
F6 0.390(18) 0.140(7) 0.120(6) -0.028(5) 0.097(9) -0.056(9)
F7 0.133(6) 0.092(5) 0.329(13) -0.036(6) 0.094(7) 0.001(4)
F82 0.074(8) 0.124(11) 0.38(3) -0.053(14) 0.026(12) 0.025(7)
B2 0.115(10) 0.084(8) 0.093(9) -0.027(7) -0.006(7) 0.038(7)
F81 0.084(10) 0.143(14) 0.176(17) -0.019(11) -0.024(10) -0.037(9)
N9 0.047(3) 0.054(3) 0.060(3) -0.023(3) 0.002(3) -0.012(3)
C25 0.034(3) 0.064(4) 0.055(4) -0.030(3) 0.005(3) -0.008(3)
C26 0.045(4) 0.061(4) 0.085(5) -0.030(4) 0.002(3) 0.001(3)
N10 0.081(5) 0.065(4) 0.098(5) -0.042(4) 0.016(4) -0.002(4)
C31 0.049(5) 0.118(9) 0.174(11) -0.078(8) -0.030(6) 0.023(5)
C32 0.111(11) 0.166(15) 0.62(4) -0.24(2) -0.125(18) 0.090(11)
N11 0.039(3) 0.051(3) 0.075(4) -0.030(3) 0.012(3) -0.016(2)
C33 0.037(3) 0.046(3) 0.047(3) -0.008(3) 0.005(3) -0.011(3)
C34 0.033(3) 0.075(5) 0.065(4) -0.006(4) -0.006(3) -0.012(3)
N12 0.127(9) 0.133(9) 0.180(11) -0.053(8) -0.022(8) 0.027(8)
C35 0.074(6) 0.114(8) 0.077(6) -0.042(6) 0.009(5) -0.010(6)
C36 0.079(5) 0.087(6) 0.063(5) -0.038(4) 0.022(4) -0.034(5)
F1 0.066(3) 0.086(3) 0.079(3) 0.004(2) -0.001(2) -0.007(2)
F2 0.065(3) 0.097(3) 0.091(3) -0.012(3) 0.023(2) -0.004(2)
F3 0.060(3) 0.080(3) 0.087(3) -0.022(2) -0.012(2) -0.006(2)
F4 0.051(3) 0.112(4) 0.126(4) -0.046(3) -0.012(3) -0.012(3)
B1 0.028(3) 0.067(5) 0.074(5) -0.002(4) -0.004(3) 0.000(3)
F9 0.073(3) 0.093(4) 0.123(4) -0.029(3) -0.043(3) 0.013(3)
F10 0.166(9) 0.376(17) 0.243(12) -0.187(12) 0.089(9) -0.133(10)
F11 0.200(10) 0.255(12) 0.169(8) -0.060(8) -0.017(7) -0.131(9)
F12 0.151(10) 0.47(3) 0.60(3) -0.21(2) -0.247(16) 0.103(12)
B3 0.087(10) 0.21(2) 0.185(19) -0.117(16) -0.045(11) -0.007(11)

loop_
_atom_site_label
_atom_site_type_symbol
_atom_site_thermal_displace_type
_atom_site_fract_x
_atom_site_fract_y
_atom_site_fract_z
_atom_site_occupancy
_atom_site_U_iso_or_equiv
_atom_site_calc_flag
_atom_site_refinement_flags
Mo1 Mo Uani 0.09176(4) 0.65041(3) 0.10322(2) 1.000 0.0370(2) . .
Mo2 Mo Uani 0.25417(4) 0.59079(3) 0.13764(2) 1.000 0.0347(1) . .
Mo3 Mo Uani 0.28486(3) 0.82599(3) 0.55601(2) 1.000 0.0313(1) . .
Mo4 Mo Uani 0.37560(3) 0.70789(3) 0.57175(2) 1.000 0.0329(1) . .
S1 S Uani 0.25226(11) 0.69250(9) 0.34226(7) 1.000 0.0408(4) . .
S2 S Uani -0.08599(10) 0.43332(9) 0.27773(7) 1.000 0.0373(4) . .
O1 O Uani 0.0810(3) 0.7080(2) 0.17868(18) 1.000 0.0372(11) . .
O2 O Uani 0.2464(3) 0.6430(2) 0.21688(18) 1.000 0.0364(11) . .
O3 O Uani 0.3088(3) 0.7042(2) 0.47994(19) 1.000 0.0370(11) . .
O4 O Uani 0.2137(3) 0.8256(2) 0.46361(18) 1.000 0.0351(11) . .
O5 O Uani 0.0280(3) 0.5549(2) 0.17312(18) 1.000 0.0345(11) . .
O6 O Uani 0.1958(3) 0.4915(2) 0.20528(18) 1.000 0.0347(11) . .
O7 O Uani -0.1541(3) 0.2212(2) 0.38707(18) 1.000 0.0340(11) . .
O8 O Uani -0.2483(3) 0.3433(2) 0.36931(18) 1.000 0.0341(11) . .
N1 N Uani 0.0712(5) 0.6076(3) 0.0168(3) 1.000 0.0532(19) . .
N2 N Uani 0.1202(5) 0.7593(3) 0.0238(3) 1.000 0.0537(19) . .
N3 N Uani 0.3027(4) 0.5236(3) 0.0673(2) 1.000 0.0461(16) . .
N4 N Uani 0.3478(4) 0.6786(3) 0.0745(3) 1.000 0.0472(17) . .
N5 N Uani 0.3363(3) 0.8499(3) 0.6467(2) 1.000 0.0345(14) . .
N6 N Uani 0.3981(4) 0.8963(3) 0.4925(2) 1.000 0.0371(14) . .
N7 N Uani 0.4677(4) 0.6883(3) 0.6659(2) 1.000 0.0377(14) . .
N8 N Uani 0.5228(4) 0.7334(3) 0.5148(2) 1.000 0.0422(16) . .
C1 C Uani 0.1627(5) 0.6911(4) 0.2209(3) 1.000 0.0403(17) . .
C2 C Uani 0.1582(4) 0.7291(3) 0.2755(3) 1.000 0.0386(17) . .
C3 C Uani 0.0856(5) 0.7918(4) 0.2828(3) 1.000 0.053(2) . .
C4 C Uani 0.1091(5) 0.8138(4) 0.3401(3) 1.000 0.054(2) . .
C5 C Uani 0.1977(4) 0.7639(4) 0.3789(3) 1.000 0.0436(19) . .
C6 C Uani 0.2421(4) 0.7645(3) 0.4444(3) 1.000 0.0384(17) . .
C7 C Uani 0.0928(4) 0.4940(4) 0.2092(3) 1.000 0.0391(19) . .
C8 C Uani 0.0483(4) 0.4249(3) 0.2541(3) 1.000 0.0373(17) . .
C9 C Uani 0.1001(5) 0.3476(4) 0.2809(3) 1.000 0.0465(19) . .
C10 C Uani 0.0308(5) 0.2942(4) 0.3200(3) 1.000 0.048(2) . .
C11 C Uani -0.0727(4) 0.3338(3) 0.3223(3) 1.000 0.0354(16) . .
C12 C Uani -0.1631(4) 0.2968(3) 0.3615(3) 1.000 0.0348(16) . .
C13 C Uani 0.0610(8) 0.5944(5) -0.0325(4) 1.000 0.085(4) . .
C14 C Uani 0.0461(13) 0.5751(9) -0.0972(5) 1.000 0.170(9) . .
C15 C Uani 0.3397(5) 0.4856(4) 0.0337(3) 1.000 0.0470(19) . .
C16 C Uani 0.3905(7) 0.4357(5) -0.0072(4) 1.000 0.077(3) . .
C17 C Uani 0.1339(7) 0.8155(4) -0.0205(4) 1.000 0.067(3) . .
C18 C Uani 0.1563(11) 0.8850(6) -0.0773(6) 1.000 0.123(5) . .
C19 C Uani 0.3994(6) 0.7242(4) 0.0414(4) 1.000 0.061(3) . .
C20 C Uani 0.4644(8) 0.7829(6) 0.0006(7) 1.000 0.122(5) . .
C21 C Uani 0.3641(5) 0.8611(3) 0.6952(3) 1.000 0.0410(17) . .
C22 C Uani 0.4001(6) 0.8752(5) 0.7584(3) 1.000 0.062(3) . .
C23 C Uani 0.4573(5) 0.9324(4) 0.4556(3) 1.000 0.0451(17) . .
C24 C Uani 0.5339(6) 0.9756(4) 0.4094(4) 1.000 0.069(3) . .
C27 C Uani 0.5205(4) 0.6795(3) 0.7126(3) 1.000 0.0391(17) . .
C28 C Uani 0.5882(5) 0.6702(4) 0.7730(3) 1.000 0.0493(19) . .
C29 C Uani 0.6001(5) 0.7474(4) 0.4856(4) 1.000 0.055(2) . .
C30 C Uani 0.6988(6) 0.7700(6) 0.4471(5) 1.000 0.081(3) . .
F13 F Uani 0.6763(3) 0.2996(2) 0.20130(19) 1.000 0.0672(14) . .
F142 F Uani 0.6081(18) 0.2829(8) 0.1070(6) 0.501(17) 0.139(8) . .
F152 F Uani 0.7840(18) 0.2934(11) 0.1095(9) 0.501(17) 0.161(9) . .
F162 F Uani 0.654(2) 0.4001(7) 0.1034(6) 0.501(17) 0.137(11) . .
B4 B Uani 0.6821(9) 0.3226(6) 0.1294(4) 1.000 0.072(4) . .
F141 F Uani 0.5851(7) 0.3589(8) 0.0942(5) 0.499(17) 0.082(5) . .
F151 F Uani 0.7241(15) 0.2584(8) 0.1098(6) 0.499(17) 0.096(6) . .
F161 F Uani 0.7500(9) 0.3830(7) 0.1068(5) 0.499(17) 0.075(4) . .
F5 F Uani 0.2355(6) 0.0368(4) 0.6686(4) 1.000 0.140(3) . .
F6 F Uani 0.1970(12) 0.0162(5) 0.7799(5) 1.000 0.222(7) . .
F7 F Uani 0.1686(7) 0.1403(4) 0.7033(6) 1.000 0.198(5) . .
F82 F Uani 0.0759(10) 0.0447(8) 0.7090(12) 0.573(15) 0.206(11) . .
B2 B Uani 0.1895(12) 0.0660(8) 0.7172(7) 1.000 0.104(5) . .
F81 F Uani 0.3092(12) 0.0789(10) 0.7224(10) 0.427(15) 0.140(8) . .
N9 N Uani 0.1568(4) -0.0388(3) 0.5309(3) 1.000 0.0521(17) . .
C25 C Uani 0.1226(5) 0.0268(4) 0.5234(3) 1.000 0.049(2) . .
C26 C Uani 0.0772(5) 0.1104(4) 0.5142(4) 1.000 0.063(3) . .
N10 N Uani 0.5581(6) 0.4484(4) 0.4058(4) 1.000 0.079(3) . .
C31 C Uani 0.5395(7) 0.5084(7) 0.4096(7) 1.000 0.110(5) . .
C32 C Uani 0.5191(12) 0.5934(10) 0.4046(15) 1.000 0.281(15) . .
N11 N Uani 0.4420(4) 0.5236(3) 0.1967(3) 1.000 0.0519(19) . .
C33 C Uani 0.5346(5) 0.5076(4) 0.2089(3) 1.000 0.0447(17) . .
C34 C Uani 0.6506(5) 0.4880(5) 0.2239(4) 1.000 0.061(2) . .
N12 N Uani -0.0343(10) 0.6969(7) 0.5004(7) 1.000 0.151(6) . .
C35 C Uani 0.0307(8) 0.6422(7) 0.5099(5) 1.000 0.087(4) . .
C36 C Uani 0.1077(7) 0.5721(5) 0.5228(4) 1.000 0.071(3) . .
F1 F Uani 0.3438(4) 0.1106(3) 0.4467(2) 1.000 0.0852(17) . .
F2 F Uani 0.3900(4) 0.1515(3) 0.3319(3) 1.000 0.0907(17) . .
F3 F Uani 0.2925(3) 0.2387(3) 0.3800(2) 1.000 0.0772(17) . .
F4 F Uani 0.2145(4) 0.1402(3) 0.3630(3) 1.000 0.094(2) . .
B1 B Uani 0.3104(6) 0.1606(5) 0.3814(5) 1.000 0.062(3) . .
F9 F Uani 0.8843(4) 0.7037(3) 0.0884(3) 1.000 0.100(2) . .
F10 F Uani 0.7548(8) 0.6610(9) 0.1737(7) 1.000 0.232(8) . .
F11 F Uani 0.7950(9) 0.6027(7) 0.0922(5) 1.000 0.198(6) . .
F12 F Uani 0.7078(10) 0.7217(12) 0.0607(11) 1.000 0.409(15) . .
B3 B Uani 0.7821(13) 0.6842(14) 0.0993(12) 1.000 0.148(10) . .
H31 H Uiso 0.02520 0.81780 0.25180 1.000 0.0640 calc R
H41 H Uiso 0.06900 0.85790 0.35140 1.000 0.0640 calc R
H91 H Uiso 0.17510 0.33140 0.27390 1.000 0.0560 calc R
H101 H Uiso 0.05310 0.23820 0.34180 1.000 0.0580 calc R
H141 H Uiso 0.09620 0.52640 -0.09610 1.000 0.2540 calc R
H142 H Uiso 0.06110 0.61960 -0.13860 1.000 0.2540 calc R
H143 H Uiso -0.02900 0.56660 -0.10000 1.000 0.2540 calc R
H161 H Uiso 0.33490 0.41170 -0.02250 1.000 0.1150 calc R
H162 H Uiso 0.44540 0.39310 0.02200 1.000 0.1150 calc R
H163 H Uiso 0.42520 0.46850 -0.04870 1.000 0.1150 calc R
H181 H Uiso 0.08790 0.92130 -0.09440 1.000 0.1840 calc R
H182 H Uiso 0.19130 0.86830 -0.11590 1.000 0.1840 calc R
H183 H Uiso 0.20480 0.91270 -0.06000 1.000 0.1840 calc R
H201 H Uiso 0.42970 0.83630 0.00000 1.000 0.1830 calc R
H202 H Uiso 0.47030 0.78140 -0.04780 1.000 0.1830 calc R
H203 H Uiso 0.53720 0.77060 0.02190 1.000 0.1830 calc R
H221 H Uiso 0.47940 0.87150 0.75810 1.000 0.0940 calc R
H222 H Uiso 0.37860 0.83480 0.80080 1.000 0.0940 calc R
H223 H Uiso 0.36620 0.92860 0.75840 1.000 0.0940 calc R
H241 H Uiso 0.60330 0.96560 0.43460 1.000 0.1040 calc R
H242 H Uiso 0.50540 1.03310 0.39410 1.000 0.1040 calc R
H243 H Uiso 0.54540 0.95770 0.36810 1.000 0.1040 calc R
H281 H Uiso 0.61600 0.72020 0.76650 1.000 0.0740 calc R
H282 H Uiso 0.64930 0.62670 0.77730 1.000 0.0740 calc R
H283 H Uiso 0.54470 0.65750 0.81600 1.000 0.0740 calc R
H301 H Uiso 0.73600 0.72550 0.43220 1.000 0.1210 calc R
H302 H Uiso 0.74730 0.78230 0.47780 1.000 0.1210 calc R
H303 H Uiso 0.67890 0.81720 0.40540 1.000 0.1210 calc R
H261 H Uiso 0.09840 0.12440 0.55460 1.000 0.0950 calc R
H262 H Uiso -0.00230 0.11760 0.51120 1.000 0.0950 calc R
H263 H Uiso 0.10510 0.14530 0.47080 1.000 0.0950 calc R
H321 H Uiso 0.56000 0.62380 0.36500 1.000 0.4200 calc R
H322 H Uiso 0.54260 0.59880 0.44850 1.000 0.4200 calc R
H323 H Uiso 0.44120 0.61410 0.39680 1.000 0.4200 calc R
H341 H Uiso 0.66330 0.47570 0.27450 1.000 0.0920 calc R
H342 H Uiso 0.68580 0.53380 0.19730 1.000 0.0920 calc R
H343 H Uiso 0.68110 0.44140 0.20990 1.000 0.0920 calc R
H361 H Uiso 0.18000 0.58410 0.52850 1.000 0.1070 calc R
H362 H Uiso 0.10800 0.55190 0.48290 1.000 0.1070 calc R
H363 H Uiso 0.08880 0.53150 0.56590 1.000 0.1070 calc R

loop_
_atom_type_symbol
_atom_type_description
_atom_type_scat_dispersion_real
_atom_type_scat_dispersion_imag
_atom_type_scat_source
S S 0.1246 0.1234 'International Tables Vol C Tables 4.2.6.8 and 6.1.1.4'
O O 0.0106 0.0060 'International Tables Vol C Tables 4.2.6.8 and 6.1.1.4'
N N 0.0061 0.0033 'International Tables Vol C Tables 4.2.6.8 and 6.1.1.4'
Mo Mo -1.6832 0.6857 'International Tables Vol C Tables 4.2.6.8 and 6.1.1.4'
F F 0.0171 0.0103 'International Tables Vol C Tables 4.2.6.8 and 6.1.1.4'
B B 0.0013 0.0007 'International Tables Vol C Tables 4.2.6.8 and 6.1.1.4'
H H 0.0000 0.0000 'International Tables Vol C Tables 4.2.6.8 and 6.1.1.4'
C C 0.0033 0.0016 'International Tables Vol C Tables 4.2.6.8 and 6.1.1.4'

loop_
_geom_angle_atom_site_label_1
_geom_angle_atom_site_label_2
_geom_angle_atom_site_label_3
_geom_angle
_geom_angle_site_symmetry_1
_geom_angle_site_symmetry_3
_geom_angle_publ_flag
Mo2 Mo1 O1 91.62(11) . . yes
Mo2 Mo1 O5 90.37(11) . . yes
Mo2 Mo1 N1 100.36(16) . . yes
Mo2 Mo1 N2 102.49(17) . . yes
O1 Mo1 O5 90.88(14) . . yes
O1 Mo1 N1 167.86(19) . . yes
O1 Mo1 N2 89.62(18) . . yes
O5 Mo1 N1 91.02(18) . . yes
O5 Mo1 N2 167.1(2) . . yes
N1 Mo1 N2 85.9(2) . . yes
Mo1 Mo2 O2 90.31(11) . . yes
Mo1 Mo2 O6 91.44(11) . . yes
Mo1 Mo2 N3 104.30(13) . . yes
Mo1 Mo2 N4 100.65(14) . . yes
O2 Mo2 O6 91.12(14) . . yes
O2 Mo2 N3 165.40(17) . . yes
O2 Mo2 N4 89.81(18) . . yes
O6 Mo2 N3 88.49(16) . . yes
O6 Mo2 N4 167.87(18) . . yes
N3 Mo2 N4 87.6(2) . . yes
Mo4 Mo3 O4 91.00(10) . . yes
Mo4 Mo3 N5 100.87(14) . . yes
Mo4 Mo3 N6 99.44(14) . . yes
Mo4 Mo3 O7 91.62(10) . 2_566 yes
O4 Mo3 N5 168.10(17) . . yes
O4 Mo3 N6 88.85(15) . . yes
O4 Mo3 O7 89.26(14) . 2_566 yes
N5 Mo3 N6 89.92(16) . . yes
O7 Mo3 N5 89.65(14) 2_566 . yes
O7 Mo3 N6 168.81(18) 2_566 . yes
Mo3 Mo4 O3 90.87(11) . . yes
Mo3 Mo4 N7 101.53(15) . . yes
Mo3 Mo4 N8 102.41(14) . . yes
Mo3 Mo4 O8 90.31(10) . 2_566 yes
O3 Mo4 N7 167.41(18) . . yes
O3 Mo4 N8 88.59(15) . . yes
O3 Mo4 O8 90.57(14) . 2_566 yes
N7 Mo4 N8 86.63(17) . . yes
O8 Mo4 N7 91.54(16) 2_566 . yes
O8 Mo4 N8 167.26(18) 2_566 . yes
C2 S1 C5 91.5(3) . . yes
C8 S2 C11 91.7(3) . . yes
Mo1 O1 C1 117.0(4) . . yes
Mo2 O2 C1 118.8(4) . . yes
Mo4 O3 C6 118.2(3) . . yes
Mo3 O4 C6 117.4(3) . . yes
Mo1 O5 C7 118.9(3) . . yes
Mo2 O6 C7 117.8(4) . . yes
Mo3 O7 C12 117.5(3) 2_566 . yes
Mo4 O8 C12 118.3(3) 2_566 . yes
Mo1 N1 C13 171.9(6) . . yes
Mo1 N2 C17 176.8(6) . . yes
Mo2 N3 C15 172.2(5) . . yes
Mo2 N4 C19 178.6(6) . . yes
Mo3 N5 C21 178.8(5) . . yes
Mo3 N6 C23 176.2(5) . . yes
Mo4 N7 C27 176.1(5) . . yes
Mo4 N8 C29 179.0(5) . . yes
O1 C1 O2 122.2(6) . . yes
O1 C1 C2 119.0(6) . . yes
O2 C1 C2 118.9(5) . . yes
S1 C2 C1 119.1(4) . . yes
S1 C2 C3 111.9(4) . . yes
C1 C2 C3 129.1(5) . . no
C2 C3 C4 113.1(6) . . no
C3 C4 C5 112.1(6) . . no
S1 C5 C4 111.4(5) . . yes
S1 C5 C6 120.3(4) . . yes
C4 C5 C6 128.2(6) . . no
O3 C6 O4 122.5(5) . . yes
O3 C6 C5 118.8(5) . . yes
O4 C6 C5 118.7(5) . . yes
O5 C7 O6 121.5(5) . . yes
O5 C7 C8 118.8(5) . . yes
O6 C7 C8 119.7(5) . . yes
S2 C8 C7 120.8(4) . . yes
S2 C8 C9 111.2(4) . . yes
C7 C8 C9 128.0(5) . . no
C8 C9 C10 113.2(6) . . no
C9 C10 C11 111.1(6) . . no
S2 C11 C10 112.9(4) . . yes
S2 C11 C12 122.1(4) . . yes
C10 C11 C12 125.0(5) . . no
O7 C12 O8 122.3(5) . . yes
O7 C12 C11 120.1(5) . . yes
O8 C12 C11 117.6(5) . . yes
N1 C13 C14 178.6(11) . . yes
N3 C15 C16 177.7(7) . . yes
N2 C17 C18 177.3(10) . . yes
N4 C19 C20 178.7(8) . . yes
N5 C21 C22 179.7(7) . . yes
N6 C23 C24 178.3(8) . . yes
N7 C27 C28 178.6(7) . . yes
N8 C29 C30 177.1(9) . . yes
C2 C3 H31 123.00 . . no
C4 C3 H31 123.00 . . no
C3 C4 H41 124.00 . . no
C5 C4 H41 124.00 . . no
C8 C9 H91 123.00 . . no
C10 C9 H91 123.00 . . no
C9 C10 H101 124.00 . . no
C11 C10 H101 124.00 . . no
C13 C14 H141 110.00 . . no
C13 C14 H142 110.00 . . no
C13 C14 H143 109.00 . . no
H141 C14 H142 109.00 . . no
H141 C14 H143 110.00 . . no
H142 C14 H143 109.00 . . no
C15 C16 H161 109.00 . . no
C15 C16 H162 110.00 . . no
C15 C16 H163 110.00 . . no
H161 C16 H162 109.00 . . no
H161 C16 H163 109.00 . . no
H162 C16 H163 110.00 . . no
C17 C18 H181 109.00 . . no
C17 C18 H182 110.00 . . no
C17 C18 H183 109.00 . . no
H181 C18 H182 110.00 . . no
H181 C18 H183 109.00 . . no
H182 C18 H183 110.00 . . no
C19 C20 H201 109.00 . . no
C19 C20 H202 109.00 . . no
C19 C20 H203 109.00 . . no
H201 C20 H202 109.00 . . no
H201 C20 H203 110.00 . . no
H202 C20 H203 109.00 . . no
C21 C22 H221 109.00 . . no
C21 C22 H222 110.00 . . no
C21 C22 H223 109.00 . . no
H221 C22 H222 109.00 . . no
H221 C22 H223 110.00 . . no
H222 C22 H223 109.00 . . no
C23 C24 H241 109.00 . . no
C23 C24 H242 109.00 . . no
C23 C24 H243 110.00 . . no
H241 C24 H242 109.00 . . no
H241 C24 H243 109.00 . . no
H242 C24 H243 109.00 . . no
C27 C28 H281 110.00 . . no
C27 C28 H282 109.00 . . no
C27 C28 H283 109.00 . . no
H281 C28 H282 110.00 . . no
H281 C28 H283 109.00 . . no
H282 C28 H283 110.00 . . no
C29 C30 H301 109.00 . . no
C29 C30 H302 110.00 . . no
C29 C30 H303 109.00 . . no
H301 C30 H302 110.00 . . no
H301 C30 H303 109.00 . . no
H302 C30 H303 110.00 . . no
N9 C25 C26 179.1(7) . . yes
C25 C26 H262 109.00 . . no
C25 C26 H263 110.00 . . no
C25 C26 H261 110.00 . . no
H261 C26 H263 109.00 . . no
H262 C26 H263 110.00 . . no
H261 C26 H262 109.00 . . no
N10 C31 C32 172.1(16) . . yes
H321 C32 H322 110.00 . . no
H321 C32 H323 109.00 . . no
C31 C32 H323 109.00 . . no
C31 C32 H321 109.00 . . no
C31 C32 H322 109.00 . . no
H322 C32 H323 109.00 . . no
N11 C33 C34 179.7(10) . . yes
C33 C34 H341 110.00 . . no
H341 C34 H342 109.00 . . no
H341 C34 H343 109.00 . . no
H342 C34 H343 109.00 . . no
C33 C34 H343 109.00 . . no
C33 C34 H342 109.00 . . no
F13 B4 F151 109.3(8) . . yes
F13 B4 F141 115.0(9) . . yes
F13 B4 F142 106.4(9) . . yes
F13 B4 F152 110.0(10) . . yes
F13 B4 F162 109.2(9) . . yes
F151 B4 F161 110.7(11) . . yes
F141 B4 F161 104.0(9) . . yes
F142 B4 F162 110.7(13) . . yes
F13 B4 F161 108.1(8) . . yes
F142 B4 F152 105.6(13) . . yes
F152 B4 F162 114.7(15) . . yes
F141 B4 F151 109.7(11) . . yes
N12 C35 C36 177.4(12) . . yes
C35 C36 H362 109.00 . . no
C35 C36 H361 109.00 . . no
C35 C36 H363 109.00 . . no
H361 C36 H362 109.00 . . no
H361 C36 H363 110.00 . . no
H362 C36 H363 109.00 . . no
F6 B2 F81 90.2(13) . . yes
F7 B2 F82 102.1(12) . . yes
F7 B2 F81 83.7(12) . . yes
F5 B2 F6 114.7(12) . . yes
F5 B2 F7 118.9(12) . . yes
F5 B2 F82 94.5(12) . . yes
F5 B2 F81 79.5(11) . . yes
F6 B2 F7 123.7(13) . . yes
F6 B2 F82 89.5(13) . . yes
F1 B1 F2 109.7(6) . . yes
F1 B1 F3 110.6(7) . . yes
F1 B1 F4 109.1(7) . . yes
F2 B1 F3 109.2(7) . . yes
F2 B1 F4 108.2(7) . . yes
F3 B1 F4 110.1(6) . . yes
F9 B3 F10 111.5(15) . . yes
F9 B3 F11 104.0(15) . . yes
F9 B3 F12 122(2) . . yes
F10 B3 F11 97.2(16) . . yes
F10 B3 F12 114.1(17) . . yes
F11 B3 F12 104.2(19) . . yes

loop_
_geom_bond_atom_site_label_1
_geom_bond_atom_site_label_2
_geom_bond_distance
_geom_bond_site_symmetry_2
_geom_bond_publ_flag
Mo1 Mo2 2.1522(7) . yes
Mo1 O1 2.083(4) . yes
Mo1 O5 2.076(4) . yes
Mo1 N1 2.153(6) . yes
Mo1 N2 2.148(6) . yes
Mo2 O2 2.085(4) . yes
Mo2 O6 2.073(4) . yes
Mo2 N3 2.146(5) . yes
Mo2 N4 2.149(5) . yes
Mo3 Mo4 2.1567(8) . yes
Mo3 O4 2.092(4) . yes
Mo3 N5 2.147(4) . yes
Mo3 N6 2.142(5) . yes
Mo3 O7 2.084(4) 2_566 yes
Mo4 O3 2.079(4) . yes
Mo4 N7 2.151(4) . yes
Mo4 N8 2.154(5) . yes
Mo4 O8 2.090(4) 2_566 yes
S1 C2 1.703(6) . yes
S1 C5 1.710(7) . yes
S2 C8 1.716(5) . yes
S2 C11 1.695(6) . yes
F13 B4 1.367(8) . yes
F141 B4 1.376(14) . yes
F142 B4 1.42(2) . yes
F151 B4 1.353(18) . yes
F152 B4 1.39(2) . yes
F161 B4 1.429(16) . yes
F162 B4 1.304(17) . yes
F5 B2 1.320(16) . yes
F6 B2 1.278(17) . yes
F7 B2 1.251(17) . yes
F81 B2 1.56(2) . yes
F82 B2 1.56(2) . yes
O1 C1 1.284(7) . yes
O2 C1 1.256(8) . yes
O3 C6 1.270(7) . yes
O4 C6 1.268(7) . yes
O5 C7 1.267(7) . yes
O6 C7 1.277(6) . yes
O7 C12 1.268(7) . yes
O8 C12 1.274(7) . yes
F1 B1 1.359(10) . yes
F2 B1 1.402(10) . yes
F3 B1 1.371(11) . yes
F4 B1 1.404(10) . yes
F9 B3 1.366(18) . yes
F10 B3 1.45(3) . yes
F11 B3 1.50(3) . yes
F12 B3 1.19(3) . yes
N1 C13 1.107(10) . yes
N2 C17 1.136(10) . yes
N3 C15 1.141(8) . yes
N4 C19 1.142(9) . yes
N5 C21 1.135(7) . yes
N6 C23 1.144(8) . yes
N7 C27 1.121(7) . yes
N8 C29 1.127(8) . yes
N9 C25 1.144(9) . yes
N10 C31 1.088(15) . yes
C1 C2 1.462(9) . no
C2 C3 1.364(9) . no
C3 C4 1.388(9) . no
C4 C5 1.383(9) . no
C5 C6 1.452(8) . no
C7 C8 1.451(8) . no
C8 C9 1.367(9) . no
C9 C10 1.415(9) . no
C10 C11 1.372(8) . no
C11 C12 1.469(7) . no
N11 C33 1.159(8) . yes
C13 C14 1.475(14) . no
C15 C16 1.457(11) . no
C17 C18 1.444(14) . no
C19 C20 1.447(14) . no
C21 C22 1.473(9) . no
C23 C24 1.439(10) . no
C27 C28 1.455(8) . no
C29 C30 1.468(11) . no
C3 H31 0.9500 . no
C4 H41 0.9500 . no
C9 H91 0.9500 . no
C10 H101 0.9500 . no
C14 H141 0.9800 . no
C14 H143 0.9800 . no
C14 H142 0.9800 . no
C16 H162 0.9800 . no
C16 H161 0.9800 . no
C16 H163 0.9800 . no
C18 H183 0.9800 . no
C18 H182 0.9800 . no
C18 H181 0.9800 . no
C20 H202 0.9800 . no
C20 H203 0.9800 . no
C20 H201 0.9800 . no
C22 H223 0.9800 . no
C22 H221 0.9800 . no
C22 H222 0.9800 . no
C24 H243 0.9800 . no
C24 H242 0.9800 . no
C24 H241 0.9800 . no
C28 H283 0.9800 . no
C28 H281 0.9800 . no
C28 H282 0.9800 . no
C30 H303 0.9800 . no
C30 H302 0.9800 . no
C30 H301 0.9800 . no
N12 C35 1.131(18) . yes
C25 C26 1.464(10) . no
C26 H262 0.9800 . no
C26 H261 0.9800 . no
C26 H263 0.9800 . no
C31 C32 1.47(2) . no
C32 H322 0.9800 . no
C32 H323 0.9800 . no
C32 H321 0.9800 . no
C33 C34 1.450(9) . no
C34 H342 0.9800 . no
C34 H343 0.9800 . no
C34 H341 0.9800 . no
C35 C36 1.404(15) . no
C36 H362 0.9800 . no
C36 H363 0.9800 . no
C36 H361 0.9800 . no
